data_2227209
loop_
_publ_author_name
'Jones, Peter G.'
'Freund, Andreas'
'Weinkauf, Andreas'
'Kowalsky, Wolfgang'
'Johannes, Hans-Hermann'

_publ_section_title
;
 <i>mer</i>-Bis[2-(1,3-benzothiazol-2-yl)phenyl-\k^2^<i>C</i>^1^,<i>N</i>][3-phenyl-5-(2-pyridyl)-1,2,4-triazol-1-ido-\k^2^<i>N</i>^1^,<i>N</i>^5^]iridium(III)
 deuterochloroform 3.5-solvate
;
_journal_coeditor_code BT5321
_journal_issue 9
_journal_name_full 'Acta Crystallographica Section E'
_journal_page_first m1088
_journal_page_last m1089
_journal_paper_doi 10.1107/S1600536810031624
_journal_volume 66
_journal_year 2010
_chemical_formula_iupac '[Ir (C13 H9 N4) (C13 H8 N S)2], 3.5C D Cl3'
_chemical_formula_moiety 'C39 H25 Ir N6 S2, 3.5(C D Cl3)'
_chemical_formula_sum 'C42.5 H25 Cl10.5 D3.5 Ir N6 S2'
_chemical_formula_weight 1254.78
_chemical_name_systematic
;
<i>mer</i>-Bis[2-(1,3-benzothiazol-2-yl)phenyl-\k^2^<i>C</i>^1^,<i>N</i>]{3-
phenyl-5-(2-pyridyl)-1,2,4-triazol-1-ido-
\k^2^<i>N</i>^1^,<i>N</i>^5^}iridium(III) deuterochloroform 3.5-solvate
;
_space_group_IT_number 2
_symmetry_cell_setting triclinic
_symmetry_space_group_name_Hall '-P 1'
_symmetry_space_group_name_H-M 'P -1'
_atom_sites_solution_hydrogens geom
_atom_sites_solution_primary direct
_atom_sites_solution_secondary difmap
_audit_creation_method SHELXL-97
_cell_angle_alpha 74.045(3)
_cell_angle_beta 79.247(3)
_cell_angle_gamma 76.002(3)
_cell_formula_units_Z 2
_cell_length_a 11.7521(4)
_cell_length_b 13.5592(4)
_cell_length_c 15.8373(4)
_cell_measurement_reflns_used 31145
_cell_measurement_temperature 100(2)
_cell_measurement_theta_max 30.8130
_cell_measurement_theta_min 2.1470
_cell_volume 2334.80(13)
_computing_cell_refinement
;
CrysAlis PRO (Oxford Diffraction, 2010)
;
_computing_data_collection
;
CrysAlis PRO (Oxford Diffraction, 2010)
;
_computing_data_reduction
;
CrysAlis PRO (Oxford Diffraction, 2010)
;
_computing_molecular_graphics 'XP (Siemens, 1994)'
_computing_publication_material 'SHELXL97 (Sheldrick, 2008)'
_computing_structure_refinement 'SHELXL97 (Sheldrick, 2008)'
_computing_structure_solution 'SHELXS97 (Sheldrick, 2008)'
_diffrn_ambient_temperature 100(2)
_diffrn_detector_area_resol_mean 16.1419
_diffrn_measured_fraction_theta_full 0.982
_diffrn_measured_fraction_theta_max 0.982
_diffrn_measurement_device_type 'Oxford Diffraction Xcalibur, Eos'
_diffrn_measurement_method \w-scan
_diffrn_radiation_monochromator graphite
_diffrn_radiation_source 'fine-focus sealed tube'
_diffrn_radiation_type MoK\a
_diffrn_radiation_wavelength 0.71073
_diffrn_reflns_av_R_equivalents 0.0577
_diffrn_reflns_av_sigmaI/netI 0.0736
_diffrn_reflns_limit_h_max 16
_diffrn_reflns_limit_h_min -16
_diffrn_reflns_limit_k_max 18
_diffrn_reflns_limit_k_min -19
_diffrn_reflns_limit_l_max 22
_diffrn_reflns_limit_l_min -22
_diffrn_reflns_number 94997
_diffrn_reflns_theta_full 30.03
_diffrn_reflns_theta_max 30.03
_diffrn_reflns_theta_min 2.15
_exptl_absorpt_coefficient_mu 3.590
_exptl_absorpt_correction_T_max 1.00000
_exptl_absorpt_correction_T_min 0.90242
_exptl_absorpt_correction_type multi-scan
_exptl_absorpt_process_details
;
CrysAlisPro, Oxford Diffraction (2010).
;
_exptl_crystal_colour orange
_exptl_crystal_density_diffrn 1.785
_exptl_crystal_density_method 'not measured'
_exptl_crystal_description prism
_exptl_crystal_F_000 1226
_exptl_crystal_size_max 0.20
_exptl_crystal_size_mid 0.10
_exptl_crystal_size_min 0.08
_refine_diff_density_max 1.880
_refine_diff_density_min -1.698
_refine_ls_extinction_method none
_refine_ls_goodness_of_fit_ref 0.875
_refine_ls_hydrogen_treatment constr
_refine_ls_matrix_type full
_refine_ls_number_parameters 572
_refine_ls_number_reflns 13407
_refine_ls_number_restraints 6
_refine_ls_restrained_S_all 0.875
_refine_ls_R_factor_all 0.0406
_refine_ls_R_factor_gt 0.0274
_refine_ls_shift/su_max 0.002
_refine_ls_shift/su_mean 0.000
_refine_ls_structure_factor_coef Fsqd
_refine_ls_weighting_details 'calc w=1/[\s^2^(Fo^2^)+(0.0175P)^2^] where P=(Fo^2^+2Fc^2^)/3'
_refine_ls_weighting_scheme calc
_refine_ls_wR_factor_gt 0.0464
_refine_ls_wR_factor_ref 0.0473
_reflns_number_gt 10433
_reflns_number_total 13407
_reflns_threshold_expression I>2\s(I)
_cod_data_source_file bt5321.cif
_cod_data_source_block I
_cod_original_cell_volume 2334.80(12)
_cod_original_formula_sum 'C42.5 H25 D3.5 Cl10.5 Ir N6 S2'
_cod_database_code 2227209
_cod_database_fobs_code 2227209

loop_
_symmetry_equiv_pos_as_xyz
'x, y, z'
'-x, -y, -z'

loop_
_atom_site_type_symbol
_atom_site_label
_atom_site_fract_x
_atom_site_fract_y
_atom_site_fract_z
_atom_site_U_iso_or_equiv
_atom_site_adp_type
_atom_site_calc_flag
_atom_site_refinement_flags
_atom_site_occupancy
_atom_site_disorder_assembly
_atom_site_disorder_group
Ir Ir 0.185225(9) 0.183852(9) 0.587566(7) 0.01036(3) Uani d . 1 . .
N N1 0.29011(17) 0.09344(16) 0.50550(13) 0.0113(5) Uani d . 1 . .
C C2 0.3713(2) 0.1390(2) 0.44934(16) 0.0113(5) Uani d . 1 . .
S S3 0.46148(5) 0.06657(5) 0.37977(4) 0.01364(13) Uani d . 1 . .
C C4 0.3867(2) -0.0356(2) 0.42917(16) 0.0115(5) Uani d . 1 . .
C C5 0.2971(2) -0.00772(19) 0.49503(16) 0.0115(5) Uani d . 1 . .
C C6 0.2262(2) -0.0791(2) 0.54288(16) 0.0150(6) Uani d . 1 . .
H H6 0.1647 -0.0615 0.5877 0.018 Uiso calc R 1 . .
C C7 0.2476(2) -0.1758(2) 0.52351(17) 0.0158(6) Uani d . 1 . .
H H7 0.2001 -0.2250 0.5556 0.019 Uiso calc R 1 . .
C C8 0.3378(2) -0.2028(2) 0.45764(16) 0.0153(6) Uani d . 1 . .
H H8 0.3504 -0.2698 0.4457 0.018 Uiso calc R 1 . .
C C9 0.4085(2) -0.1336(2) 0.40982(16) 0.0135(5) Uani d . 1 . .
H H9 0.4701 -0.1519 0.3652 0.016 Uiso calc R 1 . .
C C10 0.3802(2) 0.24172(19) 0.45468(16) 0.0118(5) Uani d . 1 . .
C C11 0.3038(2) 0.2743(2) 0.52632(16) 0.0120(5) Uani d . 1 . .
C C12 0.3162(2) 0.3678(2) 0.54230(17) 0.0145(6) Uani d . 1 . .
H H12 0.2699 0.3914 0.5916 0.017 Uiso calc R 1 . .
C C13 0.3950(2) 0.4261(2) 0.48715(18) 0.0179(6) Uani d . 1 . .
H H13 0.4009 0.4895 0.4991 0.022 Uiso calc R 1 . .
C C14 0.4655(2) 0.3945(2) 0.41489(18) 0.0181(6) Uani d . 1 . .
H H14 0.5173 0.4366 0.3768 0.022 Uiso calc R 1 . .
C C15 0.4593(2) 0.3009(2) 0.39911(17) 0.0163(6) Uani d . 1 . .
H H15 0.5084 0.2770 0.3509 0.020 Uiso calc R 1 . .
N N16 0.26737(17) 0.08428(16) 0.69814(13) 0.0120(5) Uani d . 1 . .
N N17 0.36908(17) 0.07191(16) 0.73312(13) 0.0133(5) Uani d . 1 . .
C C18 0.3628(2) -0.0086(2) 0.80427(16) 0.0143(5) Uani d . 1 . .
N N19 0.26461(18) -0.04920(17) 0.81804(13) 0.0151(5) Uani d . 1 . .
C C20 0.2083(2) 0.0125(2) 0.74975(16) 0.0125(5) Uani d . 1 . .
C C21 0.0947(2) 0.0096(2) 0.72860(16) 0.0138(5) Uani d . 1 . .
N N22 0.06182(18) 0.08334(16) 0.65410(13) 0.0129(5) Uani d . 1 . .
C C23 -0.0419(2) 0.0868(2) 0.62811(17) 0.0157(6) Uani d . 1 . .
H H23 -0.0659 0.1387 0.5772 0.019 Uiso calc R 1 . .
C C24 -0.1149(2) 0.0181(2) 0.67229(19) 0.0225(6) Uani d . 1 . .
H H24 -0.1876 0.0227 0.6520 0.027 Uiso calc R 1 . .
C C25 -0.0811(2) -0.0577(2) 0.74654(19) 0.0221(6) Uani d . 1 . .
H H25 -0.1295 -0.1066 0.7773 0.026 Uiso calc R 1 . .
C C26 0.0244(2) -0.0613(2) 0.77559(17) 0.0188(6) Uani d . 1 . .
H H26 0.0483 -0.1119 0.8272 0.023 Uiso calc R 1 . .
C C27 0.4565(2) -0.0474(2) 0.86363(17) 0.0155(6) Uani d . 1 . .
C C28 0.4390(2) -0.1198(2) 0.94374(17) 0.0192(6) Uani d . 1 . .
H H28 0.3699 -0.1488 0.9584 0.023 Uiso calc R 1 . .
C C29 0.5226(2) -0.1498(2) 1.00257(18) 0.0241(7) Uani d . 1 . .
H H29 0.5103 -0.1990 1.0574 0.029 Uiso calc R 1 . .
C C30 0.6229(2) -0.1082(2) 0.98128(18) 0.0230(7) Uani d . 1 . .
H H30 0.6790 -0.1277 1.0221 0.028 Uiso calc R 1 . .
C C31 0.6426(2) -0.0383(2) 0.90106(18) 0.0216(6) Uani d . 1 . .
H H31 0.7130 -0.0111 0.8863 0.026 Uiso calc R 1 . .
C C32 0.5599(2) -0.0074(2) 0.84167(17) 0.0179(6) Uani d . 1 . .
H H32 0.5737 0.0406 0.7864 0.021 Uiso calc R 1 . .
N N1' 0.08049(17) 0.29382(16) 0.65163(13) 0.0123(5) Uani d . 1 . .
C C2' -0.0090(2) 0.35294(19) 0.60986(16) 0.0125(5) Uani d . 1 . .
S S3' -0.10350(6) 0.44093(5) 0.66450(4) 0.01738(14) Uani d . 1 . .
C C4' -0.0142(2) 0.3993(2) 0.74905(17) 0.0155(6) Uani d . 1 . .
C C5' 0.0825(2) 0.3214(2) 0.73020(16) 0.0132(5) Uani d . 1 . .
C C6' 0.1713(2) 0.2840(2) 0.78538(17) 0.0182(6) Uani d . 1 . .
H H6' 0.2378 0.2315 0.7734 0.022 Uiso calc R 1 . .
C C7' 0.1597(2) 0.3254(2) 0.85796(18) 0.0232(7) Uani d . 1 . .
H H7' 0.2198 0.3013 0.8958 0.028 Uiso calc R 1 . .
C C8' 0.0621(3) 0.4016(2) 0.87686(18) 0.0243(7) Uani d . 1 . .
H H8' 0.0564 0.4279 0.9275 0.029 Uiso calc R 1 . .
C C9' -0.0265(2) 0.4394(2) 0.82311(17) 0.0219(6) Uani d . 1 . .
H H9' -0.0935 0.4909 0.8361 0.026 Uiso calc R 1 . .
C C10' -0.0148(2) 0.34173(19) 0.52221(16) 0.0124(5) Uani d . 1 . .
C C11' 0.0796(2) 0.26639(19) 0.49410(16) 0.0111(5) Uani d . 1 . .
C C12' 0.0820(2) 0.2557(2) 0.40818(17) 0.0163(6) Uani d . 1 . .
H H12' 0.1427 0.2053 0.3860 0.020 Uiso calc R 1 . .
C C13' -0.0031(2) 0.3177(2) 0.35466(17) 0.0179(6) Uani d . 1 . .
H H13' 0.0018 0.3097 0.2963 0.021 Uiso calc R 1 . .
C C14' -0.0948(2) 0.3908(2) 0.38492(17) 0.0167(6) Uani d . 1 . .
H H14' -0.1522 0.4324 0.3477 0.020 Uiso calc R 1 . .
C C15' -0.1017(2) 0.4026(2) 0.46962(17) 0.0160(6) Uani d . 1 . .
H H15' -0.1646 0.4514 0.4918 0.019 Uiso calc R 1 . .
C C97 0.7155(2) -0.3134(2) 0.88203(17) 0.0221(6) Uani d . 1 . .
H D97 0.6606 -0.2466 0.8897 0.026 Uiso calc R 1 . .
Cl Cl1 0.67186(6) -0.41646(6) 0.96693(5) 0.02871(17) Uani d . 1 . .
Cl Cl2 0.70766(6) -0.32965(6) 0.77698(4) 0.02763(17) Uani d . 1 . .
Cl Cl3 0.86049(6) -0.30466(6) 0.89109(5) 0.02593(16) Uani d . 1 . .
C C98 -0.3809(3) 0.3533(3) 0.7609(2) 0.0494(11) Uani d . 1 . .
H D98 -0.3574 0.4101 0.7099 0.059 Uiso calc R 1 . .
Cl Cl4 -0.52591(11) 0.34664(11) 0.75553(8) 0.1027(6) Uani d . 1 . .
Cl Cl5 -0.28516(11) 0.23563(9) 0.75073(7) 0.0721(3) Uani d . 1 . .
Cl Cl6 -0.36850(8) 0.38391(8) 0.85894(7) 0.0564(3) Uani d . 1 . .
C C99 0.2676(2) -0.2928(2) 0.85817(19) 0.0258(7) Uani d . 1 . .
H D99 0.2719 -0.2173 0.8456 0.031 Uiso calc R 1 . .
Cl Cl7 0.23359(9) -0.31505(9) 0.76311(6) 0.0599(3) Uani d . 1 . .
Cl Cl8 0.40549(7) -0.36806(7) 0.88483(6) 0.0412(2) Uani d . 1 . .
Cl Cl9 0.15616(7) -0.31749(7) 0.94744(6) 0.0427(2) Uani d . 1 . .
C C96 0.9372(5) 0.0481(5) 1.0020(4) 0.0311(15) Uiso d PD 0.50 A -1
H H96 0.8893 0.0731 1.0541 0.037 Uiso calc PR 0.50 A -1
Cl Cl10 1.0842(4) 0.0597(5) 0.9970(5) 0.0593(16) Uani d PD 0.50 A -1
Cl Cl11 0.88004(16) 0.12749(14) 0.90568(11) 0.0413(4) Uani d PD 0.50 A -1
Cl Cl12 0.9281(5) -0.0812(5) 1.0147(5) 0.0587(15) Uani d PD 0.50 A -1

loop_
_atom_site_aniso_label
_atom_site_aniso_U_11
_atom_site_aniso_U_22
_atom_site_aniso_U_33
_atom_site_aniso_U_12
_atom_site_aniso_U_13
_atom_site_aniso_U_23
Ir 0.00954(5) 0.00903(5) 0.01150(5) -0.00029(4) -0.00206(3) -0.00174(3)
N1 0.0096(11) 0.0124(12) 0.0118(11) -0.0018(9) -0.0041(8) -0.0014(9)
C2 0.0079(12) 0.0131(14) 0.0127(12) 0.0000(10) -0.0030(10) -0.0035(10)
S3 0.0124(3) 0.0138(3) 0.0148(3) -0.0027(3) 0.0001(2) -0.0048(3)
C4 0.0093(13) 0.0142(14) 0.0118(13) -0.0036(11) -0.0032(10) -0.0022(11)
C5 0.0106(12) 0.0110(13) 0.0140(13) -0.0014(10) -0.0058(10) -0.0026(10)
C6 0.0126(13) 0.0160(15) 0.0157(13) -0.0022(11) -0.0009(10) -0.0039(11)
C7 0.0161(14) 0.0141(14) 0.0183(14) -0.0055(11) -0.0026(11) -0.0031(11)
C8 0.0175(14) 0.0126(14) 0.0171(14) -0.0005(11) -0.0064(11) -0.0052(11)
C9 0.0102(13) 0.0142(14) 0.0162(13) -0.0002(11) -0.0041(10) -0.0043(11)
C10 0.0113(12) 0.0094(13) 0.0141(13) -0.0006(10) -0.0062(10) -0.0003(10)
C11 0.0102(13) 0.0113(14) 0.0145(13) 0.0015(10) -0.0062(10) -0.0034(11)
C12 0.0111(13) 0.0120(14) 0.0198(14) 0.0023(11) -0.0056(11) -0.0046(11)
C13 0.0152(14) 0.0124(14) 0.0278(16) -0.0010(11) -0.0079(12) -0.0056(12)
C14 0.0139(14) 0.0172(15) 0.0229(15) -0.0078(12) -0.0013(11) -0.0008(12)
C15 0.0121(13) 0.0195(15) 0.0151(13) -0.0030(11) -0.0013(10) -0.0010(11)
N16 0.0091(10) 0.0112(12) 0.0142(11) 0.0020(9) -0.0030(8) -0.0033(9)
N17 0.0112(11) 0.0144(12) 0.0144(11) 0.0015(9) -0.0033(9) -0.0062(9)
C18 0.0166(13) 0.0122(14) 0.0125(13) 0.0016(11) -0.0018(10) -0.0043(11)
N19 0.0159(11) 0.0134(12) 0.0132(11) 0.0006(9) -0.0023(9) -0.0016(9)
C20 0.0129(13) 0.0098(13) 0.0122(13) 0.0011(10) -0.0004(10) -0.0020(10)
C21 0.0124(13) 0.0122(14) 0.0149(13) 0.0008(11) 0.0005(10) -0.0047(11)
N22 0.0123(11) 0.0110(12) 0.0148(11) -0.0015(9) 0.0006(9) -0.0044(9)
C23 0.0133(13) 0.0137(14) 0.0188(14) 0.0011(11) -0.0052(11) -0.0031(11)
C24 0.0134(14) 0.0198(16) 0.0331(17) -0.0036(12) -0.0044(12) -0.0033(13)
C25 0.0159(14) 0.0174(16) 0.0298(17) -0.0075(12) 0.0031(12) -0.0011(13)
C26 0.0180(14) 0.0153(15) 0.0178(14) -0.0011(12) 0.0002(11) 0.0014(11)
C27 0.0200(14) 0.0130(14) 0.0141(13) 0.0022(11) -0.0057(11) -0.0068(11)
C28 0.0217(15) 0.0174(15) 0.0163(14) 0.0026(12) -0.0047(11) -0.0045(12)
C29 0.0315(17) 0.0180(16) 0.0161(14) 0.0074(13) -0.0057(12) -0.0021(12)
C30 0.0261(16) 0.0193(16) 0.0231(15) 0.0105(13) -0.0155(13) -0.0092(13)
C31 0.0182(14) 0.0223(17) 0.0263(16) 0.0028(12) -0.0081(12) -0.0115(13)
C32 0.0222(15) 0.0150(15) 0.0167(14) -0.0003(12) -0.0067(11) -0.0043(11)
N1' 0.0127(11) 0.0096(11) 0.0132(11) -0.0025(9) -0.0010(9) -0.0005(9)
C2' 0.0109(12) 0.0105(14) 0.0154(13) -0.0043(10) -0.0005(10) -0.0007(10)
S3' 0.0144(3) 0.0143(4) 0.0223(4) 0.0022(3) -0.0028(3) -0.0069(3)
C4' 0.0177(14) 0.0125(15) 0.0155(14) -0.0033(11) -0.0014(11) -0.0022(11)
C5' 0.0140(13) 0.0104(14) 0.0144(13) -0.0033(11) 0.0012(10) -0.0029(11)
C6' 0.0216(15) 0.0134(15) 0.0169(14) 0.0019(11) -0.0044(11) -0.0028(11)
C7' 0.0289(16) 0.0206(16) 0.0191(15) 0.0032(13) -0.0100(12) -0.0056(12)
C8' 0.0368(18) 0.0206(16) 0.0166(14) -0.0039(14) -0.0036(13) -0.0080(12)
C9' 0.0265(16) 0.0157(15) 0.0213(15) 0.0021(12) -0.0004(12) -0.0082(12)
C10' 0.0119(13) 0.0093(13) 0.0170(13) -0.0064(10) -0.0013(10) -0.0014(10)
C11' 0.0093(12) 0.0095(13) 0.0150(13) -0.0045(10) -0.0021(10) -0.0012(10)
C12' 0.0143(13) 0.0155(15) 0.0181(14) -0.0043(11) -0.0002(11) -0.0023(11)
C13' 0.0183(14) 0.0216(16) 0.0132(13) -0.0077(12) -0.0035(11) 0.0007(11)
C14' 0.0151(14) 0.0139(14) 0.0212(14) -0.0049(11) -0.0096(11) 0.0019(11)
C15' 0.0126(13) 0.0114(14) 0.0222(14) -0.0012(11) -0.0035(11) -0.0013(11)
C97 0.0251(16) 0.0190(16) 0.0178(14) -0.0001(13) -0.0009(12) -0.0026(12)
Cl1 0.0313(4) 0.0276(4) 0.0228(4) -0.0093(3) -0.0032(3) 0.0041(3)
Cl2 0.0270(4) 0.0354(5) 0.0185(4) -0.0021(3) -0.0046(3) -0.0058(3)
Cl3 0.0289(4) 0.0236(4) 0.0264(4) -0.0078(3) -0.0048(3) -0.0048(3)
C98 0.050(2) 0.062(3) 0.038(2) -0.035(2) -0.0144(18) 0.0116(19)
Cl4 0.0817(9) 0.1328(12) 0.0878(9) -0.0809(9) -0.0533(7) 0.0629(8)
Cl5 0.1107(9) 0.0559(7) 0.0643(7) -0.0447(7) 0.0182(6) -0.0335(6)
Cl6 0.0527(6) 0.0587(7) 0.0685(7) -0.0135(5) 0.0029(5) -0.0381(6)
C99 0.0222(16) 0.0226(17) 0.0308(17) -0.0056(13) -0.0076(13) 0.0003(13)
Cl7 0.0526(6) 0.0868(8) 0.0485(6) 0.0014(6) -0.0201(5) -0.0343(6)
Cl8 0.0207(4) 0.0381(5) 0.0544(5) -0.0053(4) -0.0109(4) 0.0093(4)
Cl9 0.0332(5) 0.0363(5) 0.0422(5) 0.0023(4) 0.0037(4) 0.0035(4)
Cl10 0.0186(13) 0.119(5) 0.053(2) -0.0228(19) 0.0042(13) -0.040(3)
Cl11 0.0549(11) 0.0361(10) 0.0335(9) -0.0055(8) -0.0084(8) -0.0106(8)
Cl12 0.080(3) 0.0339(14) 0.058(2) -0.0109(16) 0.0000(19) -0.0114(14)

loop_
_atom_type_symbol
_atom_type_description
_atom_type_scat_dispersion_real
_atom_type_scat_dispersion_imag
_atom_type_scat_source
C C 0.0033 0.0016 'International Tables Vol C Tables 4.2.6.8 and 6.1.1.4'
H H 0.0000 0.0000 'International Tables Vol C Tables 4.2.6.8 and 6.1.1.4'
N N 0.0061 0.0033 'International Tables Vol C Tables 4.2.6.8 and 6.1.1.4'
S S 0.1246 0.1234 'International Tables Vol C Tables 4.2.6.8 and 6.1.1.4'
Ir Ir -1.4442 7.9887 'International Tables Vol C Tables 4.2.6.8 and 6.1.1.4'
Cl Cl 0.1484 0.1585 'International Tables Vol C Tables 4.2.6.8 and 6.1.1.4'

loop_
_geom_angle_atom_site_label_1
_geom_angle_atom_site_label_2
_geom_angle_atom_site_label_3
_geom_angle_site_symmetry_1
_geom_angle_site_symmetry_3
_geom_angle
_geom_angle_publ_flag
C11 Ir C11' . . 88.18(9) ?
C11 Ir N1' . . 94.17(9) ?
C11' Ir N1' . . 79.98(9) ?
C11 Ir N1 . . 79.54(9) ?
C11' Ir N1 . . 92.98(9) ?
N1' Ir N1 . . 170.77(8) ?
C11 Ir N16 . . 102.78(8) ?
C11' Ir N16 . . 168.90(8) ?
N1' Ir N16 . . 97.25(8) ?
N1 Ir N16 . . 90.77(8) ?
C11 Ir N22 . . 178.49(9) ?
C11' Ir N22 . . 93.05(8) ?
N1' Ir N22 . . 86.91(8) ?
N1 Ir N22 . . 99.51(8) ?
N16 Ir N22 . . 76.03(8) ?
C2 N1 C5 . . 110.8(2) ?
C2 N1 Ir . . 114.19(17) ?
C5 N1 Ir . . 134.97(17) ?
N1 C2 C10 . . 117.8(2) ?
N1 C2 S3 . . 115.97(19) ?
C10 C2 S3 . . 126.14(19) ?
C2 S3 C4 . . 89.36(12) ?
C9 C4 C5 . . 121.9(2) ?
C9 C4 S3 . . 127.7(2) ?
C5 C4 S3 . . 110.37(19) ?
C4 C5 C6 . . 119.5(2) ?
C4 C5 N1 . . 113.5(2) ?
C6 C5 N1 . . 127.1(2) ?
C7 C6 C5 . . 118.6(2) ?
C7 C6 H6 . . 120.7 ?
C5 C6 H6 . . 120.7 ?
C6 C7 C8 . . 121.3(2) ?
C6 C7 H7 . . 119.3 ?
C8 C7 H7 . . 119.3 ?
C9 C8 C7 . . 121.0(2) ?
C9 C8 H8 . . 119.5 ?
C7 C8 H8 . . 119.5 ?
C8 C9 C4 . . 117.7(2) ?
C8 C9 H9 . . 121.1 ?
C4 C9 H9 . . 121.1 ?
C15 C10 C11 . . 122.7(2) ?
C15 C10 C2 . . 124.8(2) ?
C11 C10 C2 . . 112.4(2) ?
C12 C11 C10 . . 116.1(2) ?
C12 C11 Ir . . 128.7(2) ?
C10 C11 Ir . . 115.08(18) ?
C13 C12 C11 . . 120.9(2) ?
C13 C12 H12 . . 119.6 ?
C11 C12 H12 . . 119.6 ?
C12 C13 C14 . . 121.8(3) ?
C12 C13 H13 . . 119.1 ?
C14 C13 H13 . . 119.1 ?
C15 C14 C13 . . 119.0(2) ?
C15 C14 H14 . . 120.5 ?
C13 C14 H14 . . 120.5 ?
C14 C15 C10 . . 119.4(2) ?
C14 C15 H15 . . 120.3 ?
C10 C15 H15 . . 120.3 ?
C20 N16 N17 . . 107.33(19) ?
C20 N16 Ir . . 115.60(15) ?
N17 N16 Ir . . 137.07(16) ?
C18 N17 N16 . . 103.6(2) ?
N17 C18 N19 . . 114.9(2) ?
N17 C18 C27 . . 121.6(2) ?
N19 C18 C27 . . 123.5(2) ?
C20 N19 C18 . . 100.8(2) ?
N16 C20 N19 . . 113.2(2) ?
N16 C20 C21 . . 118.9(2) ?
N19 C20 C21 . . 127.9(2) ?
N22 C21 C26 . . 121.2(2) ?
N22 C21 C20 . . 113.6(2) ?
C26 C21 C20 . . 125.2(2) ?
C23 N22 C21 . . 118.4(2) ?
C23 N22 Ir . . 125.73(17) ?
C21 N22 Ir . . 115.91(16) ?
N22 C23 C24 . . 122.7(2) ?
N22 C23 H23 . . 118.6 ?
C24 C23 H23 . . 118.6 ?
C23 C24 C25 . . 119.2(2) ?
C23 C24 H24 . . 120.4 ?
C25 C24 H24 . . 120.4 ?
C24 C25 C26 . . 119.1(3) ?
C24 C25 H25 . . 120.4 ?
C26 C25 H25 . . 120.4 ?
C25 C26 C21 . . 119.4(2) ?
C25 C26 H26 . . 120.3 ?
C21 C26 H26 . . 120.3 ?
C28 C27 C32 . . 119.5(2) ?
C28 C27 C18 . . 120.0(2) ?
C32 C27 C18 . . 120.4(2) ?
C27 C28 C29 . . 120.1(3) ?
C27 C28 H28 . . 120.0 ?
C29 C28 H28 . . 120.0 ?
C30 C29 C28 . . 120.0(3) ?
C30 C29 H29 . . 120.0 ?
C28 C29 H29 . . 120.0 ?
C29 C30 C31 . . 120.4(2) ?
C29 C30 H30 . . 119.8 ?
C31 C30 H30 . . 119.8 ?
C30 C31 C32 . . 120.3(3) ?
C30 C31 H31 . . 119.9 ?
C32 C31 H31 . . 119.9 ?
C31 C32 C27 . . 119.7(3) ?
C31 C32 H32 . . 120.1 ?
C27 C32 H32 . . 120.1 ?
C2' N1' C5' . . 111.6(2) ?
C2' N1' Ir . . 113.96(16) ?
C5' N1' Ir . . 134.48(16) ?
N1' C2' C10' . . 117.8(2) ?
N1' C2' S3' . . 115.30(18) ?
C10' C2' S3' . . 126.80(19) ?
C2' S3' C4' . . 89.47(12) ?
C9' C4' C5' . . 121.9(2) ?
C9' C4' S3' . . 127.6(2) ?
C5' C4' S3' . . 110.33(19) ?
C6' C5' N1' . . 127.0(2) ?
C6' C5' C4' . . 119.7(2) ?
N1' C5' C4' . . 113.2(2) ?
C7' C6' C5' . . 118.2(2) ?
C7' C6' H6' . . 120.9 ?
C5' C6' H6' . . 120.9 ?
C6' C7' C8' . . 121.6(2) ?
C6' C7' H7' . . 119.2 ?
C8' C7' H7' . . 119.2 ?
C9' C8' C7' . . 121.0(3) ?
C9' C8' H8' . . 119.5 ?
C7' C8' H8' . . 119.5 ?
C8' C9' C4' . . 117.6(3) ?
C8' C9' H9' . . 121.2 ?
C4' C9' H9' . . 121.2 ?
C15' C10' C11' . . 123.4(2) ?
C15' C10' C2' . . 123.5(2) ?
C11' C10' C2' . . 113.0(2) ?
C12' C11' C10' . . 115.6(2) ?
C12' C11' Ir . . 129.8(2) ?
C10' C11' Ir . . 114.42(17) ?
C13' C12' C11' . . 121.2(3) ?
C13' C12' H12' . . 119.4 ?
C11' C12' H12' . . 119.4 ?
C14' C13' C12' . . 121.3(2) ?
C14' C13' H13' . . 119.3 ?
C12' C13' H13' . . 119.3 ?
C15' C14' C13' . . 119.3(2) ?
C15' C14' H14' . . 120.3 ?
C13' C14' H14' . . 120.3 ?
C14' C15' C10' . . 119.0(2) ?
C14' C15' H15' . . 120.5 ?
C10' C15' H15' . . 120.5 ?
Cl1 C97 Cl2 . . 111.48(16) ?
Cl1 C97 Cl3 . . 109.43(14) ?
Cl2 C97 Cl3 . . 110.84(15) ?
Cl1 C97 D97 . . 108.3 ?
Cl2 C97 D97 . . 108.3 ?
Cl3 C97 D97 . . 108.3 ?
Cl5 C98 Cl4 . . 110.2(2) ?
Cl5 C98 Cl6 . . 110.47(18) ?
Cl4 C98 Cl6 . . 111.8(2) ?
Cl5 C98 D98 . . 108.1 ?
Cl4 C98 D98 . . 108.1 ?
Cl6 C98 D98 . . 108.1 ?
Cl7 C99 Cl8 . . 110.99(17) ?
Cl7 C99 Cl9 . . 110.85(15) ?
Cl8 C99 Cl9 . . 111.02(15) ?
Cl7 C99 D99 . . 107.9 ?
Cl8 C99 D99 . . 107.9 ?
Cl9 C99 D99 . . 107.9 ?
Cl12 C96 Cl11 . . 110.5(4) ?
Cl12 C96 Cl10 . . 111.1(4) ?
Cl11 C96 Cl10 . . 109.3(4) ?
Cl12 C96 H96 . . 108.6 ?
Cl11 C96 H96 . . 108.6 ?
Cl10 C96 H96 . . 108.6 ?

loop_
_geom_bond_atom_site_label_1
_geom_bond_atom_site_label_2
_geom_bond_site_symmetry_2
_geom_bond_distance
_geom_bond_publ_flag
Ir C11 . 2.014(3) ?
Ir C11' . 2.022(2) ?
Ir N1' . 2.060(2) ?
Ir N1 . 2.064(2) ?
Ir N16 . 2.1264(19) ?
Ir N22 . 2.160(2) ?
N1 C2 . 1.323(3) ?
N1 C5 . 1.407(3) ?
C2 C10 . 1.447(3) ?
C2 S3 . 1.720(3) ?
S3 C4 . 1.744(3) ?
C4 C9 . 1.398(3) ?
C4 C5 . 1.398(3) ?
C5 C6 . 1.399(3) ?
C6 C7 . 1.382(3) ?
C6 H6 . 0.9500 ?
C7 C8 . 1.398(3) ?
C7 H7 . 0.9500 ?
C8 C9 . 1.377(3) ?
C8 H8 . 0.9500 ?
C9 H9 . 0.9500 ?
C10 C15 . 1.397(3) ?
C10 C11 . 1.412(3) ?
C11 C12 . 1.405(3) ?
C12 C13 . 1.385(4) ?
C12 H12 . 0.9500 ?
C13 C14 . 1.387(4) ?
C13 H13 . 0.9500 ?
C14 C15 . 1.379(4) ?
C14 H14 . 0.9500 ?
C15 H15 . 0.9500 ?
N16 C20 . 1.333(3) ?
N16 N17 . 1.365(3) ?
N17 C18 . 1.341(3) ?
C18 N19 . 1.352(3) ?
C18 C27 . 1.486(3) ?
N19 C20 . 1.345(3) ?
C20 C21 . 1.447(3) ?
C21 N22 . 1.370(3) ?
C21 C26 . 1.387(3) ?
N22 C23 . 1.345(3) ?
C23 C24 . 1.377(4) ?
C23 H23 . 0.9500 ?
C24 C25 . 1.382(4) ?
C24 H24 . 0.9500 ?
C25 C26 . 1.387(3) ?
C25 H25 . 0.9500 ?
C26 H26 . 0.9500 ?
C27 C28 . 1.390(3) ?
C27 C32 . 1.396(4) ?
C28 C29 . 1.392(3) ?
C28 H28 . 0.9500 ?
C29 C30 . 1.375(4) ?
C29 H29 . 0.9500 ?
C30 C31 . 1.378(4) ?
C30 H30 . 0.9500 ?
C31 C32 . 1.390(3) ?
C31 H31 . 0.9500 ?
C32 H32 . 0.9500 ?
N1' C2' . 1.322(3) ?
N1' C5' . 1.400(3) ?
C2' C10' . 1.453(3) ?
C2' S3' . 1.724(3) ?
S3' C4' . 1.742(3) ?
C4' C9' . 1.393(4) ?
C4' C5' . 1.401(3) ?
C5' C6' . 1.397(3) ?
C6' C7' . 1.384(4) ?
C6' H6' . 0.9500 ?
C7' C8' . 1.394(4) ?
C7' H7' . 0.9500 ?
C8' C9' . 1.380(4) ?
C8' H8' . 0.9500 ?
C9' H9' . 0.9500 ?
C10' C15' . 1.395(3) ?
C10' C11' . 1.411(3) ?
C11' C12' . 1.402(3) ?
C12' C13' . 1.394(3) ?
C12' H12' . 0.9500 ?
C13' C14' . 1.388(4) ?
C13' H13' . 0.9500 ?
C14' C15' . 1.379(4) ?
C14' H14' . 0.9500 ?
C15' H15' . 0.9500 ?
C97 Cl1 . 1.755(3) ?
C97 Cl2 . 1.759(3) ?
C97 Cl3 . 1.771(3) ?
C97 D97 . 1.0000 ?
C98 Cl5 . 1.745(4) ?
C98 Cl4 . 1.747(3) ?
C98 Cl6 . 1.752(4) ?
C98 D98 . 1.0000 ?
C99 Cl7 . 1.746(3) ?
C99 Cl8 . 1.750(3) ?
C99 Cl9 . 1.757(3) ?
C99 D99 . 1.0000 ?
C96 Cl12 . 1.737(8) ?
C96 Cl11 . 1.752(6) ?
C96 Cl10 . 1.758(7) ?
C96 H96 . 1.0000 ?

loop_
_geom_hbond_atom_site_label_D
_geom_hbond_atom_site_label_H
_geom_hbond_atom_site_label_A
_geom_hbond_site_symmetry_A
_geom_hbond_distance_DH
_geom_hbond_distance_HA
_geom_hbond_distance_DA
_geom_hbond_angle_DHA
C99 D99 N19 . 1.00 2.18 3.180(4) 175
C98 D98 S3' . 1.00 3.04 3.660(3) 121
C97 D97 Cg . 1.00 2.50 3.50 173

loop_
_geom_torsion_atom_site_label_1
_geom_torsion_atom_site_label_2
_geom_torsion_atom_site_label_3
_geom_torsion_atom_site_label_4
_geom_torsion_site_symmetry_1
_geom_torsion_site_symmetry_2
_geom_torsion_site_symmetry_3
_geom_torsion_site_symmetry_4
_geom_torsion
_geom_torsion_publ_flag
C11 Ir N1 C2 . . . . -6.33(16) ?
C11' Ir N1 C2 . . . . 81.27(17) ?
N16 Ir N1 C2 . . . . -109.18(16) ?
N22 Ir N1 C2 . . . . 174.86(16) ?
C11 Ir N1 C5 . . . . 173.0(2) ?
C11' Ir N1 C5 . . . . -99.5(2) ?
N16 Ir N1 C5 . . . . 70.1(2) ?
N22 Ir N1 C5 . . . . -5.9(2) ?
C5 N1 C2 C10 . . . . -176.80(19) ?
Ir N1 C2 C10 . . . . 2.7(3) ?
C5 N1 C2 S3 . . . . 0.3(2) ?
Ir N1 C2 S3 . . . . 179.74(10) ?
N1 C2 S3 C4 . . . . -0.48(18) ?
C10 C2 S3 C4 . . . . 176.3(2) ?
C2 S3 C4 C9 . . . . -179.1(2) ?
C2 S3 C4 C5 . . . . 0.53(18) ?
C9 C4 C5 C6 . . . . -0.4(3) ?
S3 C4 C5 C6 . . . . 179.93(17) ?
C9 C4 C5 N1 . . . . 179.1(2) ?
S3 C4 C5 N1 . . . . -0.5(2) ?
C2 N1 C5 C4 . . . . 0.2(3) ?
Ir N1 C5 C4 . . . . -179.15(16) ?
C2 N1 C5 C6 . . . . 179.7(2) ?
Ir N1 C5 C6 . . . . 0.4(4) ?
C4 C5 C6 C7 . . . . 0.2(3) ?
N1 C5 C6 C7 . . . . -179.3(2) ?
C5 C6 C7 C8 . . . . -0.1(4) ?
C6 C7 C8 C9 . . . . 0.1(4) ?
C7 C8 C9 C4 . . . . -0.3(3) ?
C5 C4 C9 C8 . . . . 0.5(3) ?
S3 C4 C9 C8 . . . . -179.98(18) ?
N1 C2 C10 C15 . . . . -178.6(2) ?
S3 C2 C10 C15 . . . . 4.7(3) ?
N1 C2 C10 C11 . . . . 4.8(3) ?
S3 C2 C10 C11 . . . . -171.96(17) ?
C15 C10 C11 C12 . . . . -3.5(3) ?
C2 C10 C11 C12 . . . . 173.2(2) ?
C15 C10 C11 Ir . . . . 173.17(18) ?
C2 C10 C11 Ir . . . . -10.1(3) ?
C11' Ir C11 C12 . . . . 91.8(2) ?
N1' Ir C11 C12 . . . . 12.0(2) ?
N1 Ir C11 C12 . . . . -174.8(2) ?
N16 Ir C11 C12 . . . . -86.4(2) ?
C11' Ir C11 C10 . . . . -84.38(18) ?
N1' Ir C11 C10 . . . . -164.20(17) ?
N1 Ir C11 C10 . . . . 8.99(17) ?
N16 Ir C11 C10 . . . . 97.39(18) ?
C10 C11 C12 C13 . . . . 3.3(3) ?
Ir C11 C12 C13 . . . . -172.88(18) ?
C11 C12 C13 C14 . . . . -0.7(4) ?
C12 C13 C14 C15 . . . . -1.9(4) ?
C13 C14 C15 C10 . . . . 1.7(4) ?
C11 C10 C15 C14 . . . . 1.1(4) ?
C2 C10 C15 C14 . . . . -175.2(2) ?
C11 Ir N16 C20 . . . . -177.88(18) ?
N1' Ir N16 C20 . . . . 86.15(18) ?
N1 Ir N16 C20 . . . . -98.43(18) ?
N22 Ir N16 C20 . . . . 1.18(18) ?
C11 Ir N16 N17 . . . . 1.8(2) ?
N1' Ir N16 N17 . . . . -94.2(2) ?
N1 Ir N16 N17 . . . . 81.2(2) ?
N22 Ir N16 N17 . . . . -179.2(2) ?
C20 N16 N17 C18 . . . . 0.3(3) ?
Ir N16 N17 C18 . . . . -179.34(19) ?
N16 N17 C18 N19 . . . . -0.1(3) ?
N16 N17 C18 C27 . . . . -178.8(2) ?
N17 C18 N19 C20 . . . . -0.2(3) ?
C27 C18 N19 C20 . . . . 178.5(2) ?
N17 N16 C20 N19 . . . . -0.5(3) ?
Ir N16 C20 N19 . . . . 179.27(16) ?
N17 N16 C20 C21 . . . . 178.6(2) ?
Ir N16 C20 C21 . . . . -1.6(3) ?
C18 N19 C20 N16 . . . . 0.4(3) ?
C18 N19 C20 C21 . . . . -178.6(3) ?
N16 C20 C21 N22 . . . . 1.0(3) ?
N19 C20 C21 N22 . . . . -180.0(2) ?
N16 C20 C21 C26 . . . . 179.2(2) ?
N19 C20 C21 C26 . . . . -1.8(4) ?
C26 C21 N22 C23 . . . . 1.2(4) ?
C20 C21 N22 C23 . . . . 179.4(2) ?
C26 C21 N22 Ir . . . . -178.2(2) ?
C20 C21 N22 Ir . . . . 0.0(3) ?
C11' Ir N22 C23 . . . . 2.0(2) ?
N1' Ir N22 C23 . . . . 81.8(2) ?
N1 Ir N22 C23 . . . . -91.5(2) ?
N16 Ir N22 C23 . . . . -179.9(2) ?
C11' Ir N22 C21 . . . . -178.67(18) ?
N1' Ir N22 C21 . . . . -98.88(18) ?
N1 Ir N22 C21 . . . . 87.79(18) ?
N16 Ir N22 C21 . . . . -0.63(17) ?
C21 N22 C23 C24 . . . . -1.3(4) ?
Ir N22 C23 C24 . . . . 178.0(2) ?
N22 C23 C24 C25 . . . . 0.1(4) ?
C23 C24 C25 C26 . . . . 1.2(4) ?
C24 C25 C26 C21 . . . . -1.3(4) ?
N22 C21 C26 C25 . . . . 0.1(4) ?
C20 C21 C26 C25 . . . . -177.9(3) ?
N17 C18 C27 C28 . . . . 170.1(2) ?
N19 C18 C27 C28 . . . . -8.5(4) ?
N17 C18 C27 C32 . . . . -6.5(4) ?
N19 C18 C27 C32 . . . . 174.9(2) ?
C32 C27 C28 C29 . . . . 1.8(4) ?
C18 C27 C28 C29 . . . . -174.8(2) ?
C27 C28 C29 C30 . . . . -0.3(4) ?
C28 C29 C30 C31 . . . . -1.3(4) ?
C29 C30 C31 C32 . . . . 1.4(4) ?
C30 C31 C32 C27 . . . . 0.1(4) ?
C28 C27 C32 C31 . . . . -1.7(4) ?
C18 C27 C32 C31 . . . . 174.9(2) ?
C11 Ir N1' C2' . . . . 95.28(18) ?
C11' Ir N1' C2' . . . . 7.87(17) ?
N16 Ir N1' C2' . . . . -161.26(17) ?
N22 Ir N1' C2' . . . . -85.78(17) ?
C11 Ir N1' C5' . . . . -84.3(2) ?
C11' Ir N1' C5' . . . . -171.7(2) ?
N16 Ir N1' C5' . . . . 19.2(2) ?
N22 Ir N1' C5' . . . . 94.6(2) ?
C5' N1' C2' C10' . . . . 173.0(2) ?
Ir N1' C2' C10' . . . . -6.6(3) ?
C5' N1' C2' S3' . . . . -3.8(3) ?
Ir N1' C2' S3' . . . . 176.50(11) ?
N1' C2' S3' C4' . . . . 2.0(2) ?
C10' C2' S3' C4' . . . . -174.5(2) ?
C2' S3' C4' C9' . . . . 175.7(3) ?
C2' S3' C4' C5' . . . . 0.3(2) ?
C2' N1' C5' C6' . . . . -172.2(2) ?
Ir N1' C5' C6' . . . . 7.4(4) ?
C2' N1' C5' C4' . . . . 4.0(3) ?
Ir N1' C5' C4' . . . . -176.37(18) ?
C9' C4' C5' C6' . . . . -1.7(4) ?
S3' C4' C5' C6' . . . . 174.0(2) ?
C9' C4' C5' N1' . . . . -178.2(2) ?
S3' C4' C5' N1' . . . . -2.5(3) ?
N1' C5' C6' C7' . . . . 176.5(3) ?
C4' C5' C6' C7' . . . . 0.5(4) ?
C5' C6' C7' C8' . . . . 0.7(4) ?
C6' C7' C8' C9' . . . . -0.6(4) ?
C7' C8' C9' C4' . . . . -0.5(4) ?
C5' C4' C9' C8' . . . . 1.7(4) ?
S3' C4' C9' C8' . . . . -173.2(2) ?
N1' C2' C10' C15' . . . . -177.1(2) ?
S3' C2' C10' C15' . . . . -0.6(4) ?
N1' C2' C10' C11' . . . . 0.1(3) ?
S3' C2' C10' C11' . . . . 176.57(18) ?
C15' C10' C11' C12' . . . . 0.2(4) ?
C2' C10' C11' C12' . . . . -177.0(2) ?
C15' C10' C11' Ir . . . . -176.18(19) ?
C2' C10' C11' Ir . . . . 6.6(3) ?
C11 Ir C11' C12' . . . . 81.9(2) ?
N1' Ir C11' C12' . . . . 176.5(2) ?
N1 Ir C11' C12' . . . . 2.5(2) ?
N22 Ir C11' C12' . . . . -97.2(2) ?
C11 Ir C11' C10' . . . . -102.35(19) ?
N1' Ir C11' C10' . . . . -7.78(17) ?
N1 Ir C11' C10' . . . . 178.23(18) ?
N22 Ir C11' C10' . . . . 78.53(18) ?
C10' C11' C12' C13' . . . . 1.1(4) ?
Ir C11' C12' C13' . . . . 176.80(19) ?
C11' C12' C13' C14' . . . . -1.3(4) ?
C12' C13' C14' C15' . . . . 0.1(4) ?
C13' C14' C15' C10' . . . . 1.1(4) ?
C11' C10' C15' C14' . . . . -1.3(4) ?
C2' C10' C15' C14' . . . . 175.6(2) ?
